data_7217151
loop_
_publ_author_name
'Wylie, E. M.'
'Smith, P. A.'
'Peruski, K. M.'
'Smith, J. S.'
'Dustin, M. K.'
'Burns, P. C.'

_publ_section_title
;
 Effects of ionic liquid media on the cation selectivity of uranyl
 structural units in five new compounds produced using the ionothermal
 technique
;
_journal_issue 31
_journal_name_full CrystEngComm
_journal_page_first 7236
_journal_paper_doi 10.1039/C4CE00270A
_journal_volume 16
_journal_year 2014
_chemical_formula_moiety 'As O6 U, C4 N2'
_chemical_formula_structural (C4H7N2)((UO2)(AsO4))
_chemical_formula_sum 'C4 As N2 O6 U'
_chemical_formula_weight 485.01
_chemical_name_systematic ?
_space_group_IT_number 2
_symmetry_cell_setting triclinic
_symmetry_space_group_name_Hall '-P 1'
_symmetry_space_group_name_H-M 'P -1'
_atom_sites_solution_primary direct
_atom_sites_solution_secondary difmap
_audit_creation_method SHELXL-97
_cell_angle_alpha 73.511(4)
_cell_angle_beta 73.892(4)
_cell_angle_gamma 89.122(4)
_cell_formula_units_Z 2
_cell_length_a 7.170(3)
_cell_length_b 7.181(3)
_cell_length_c 9.831(4)
_cell_measurement_temperature 176(2)
_cell_measurement_theta_max 27.59
_cell_volume 465.2(3)
_computing_structure_refinement 'SHELXL-97 (Sheldrick, 2008)'
_computing_structure_solution 'SHELXS-97 (Sheldrick, 2008)'
_diffrn_ambient_temperature 176(2)
_diffrn_measured_fraction_theta_full 0.987
_diffrn_measured_fraction_theta_max 0.987
_diffrn_measurement_device_type 'BRUKER AXS Apex-2 CCD-4k'
_diffrn_measurement_method 'phi-omega scan'
_diffrn_radiation_monochromator graphite
_diffrn_radiation_source 'fine-focus sealed tube'
_diffrn_radiation_type MoK\a
_diffrn_radiation_wavelength 0.71073
_diffrn_reflns_av_R_equivalents 0.0471
_diffrn_reflns_av_sigmaI/netI 0.0615
_diffrn_reflns_limit_h_max 9
_diffrn_reflns_limit_h_min -9
_diffrn_reflns_limit_k_max 9
_diffrn_reflns_limit_k_min -9
_diffrn_reflns_limit_l_max 12
_diffrn_reflns_limit_l_min -12
_diffrn_reflns_number 5568
_diffrn_reflns_theta_full 27.59
_diffrn_reflns_theta_max 27.59
_diffrn_reflns_theta_min 2.25
_exptl_absorpt_coefficient_mu 20.980
_exptl_absorpt_correction_T_max 0.7456
_exptl_absorpt_correction_T_min 0.6810
_exptl_absorpt_correction_type multi-scan
_exptl_crystal_colour yellow
_exptl_crystal_density_diffrn 3.463
_exptl_crystal_density_meas ?
_exptl_crystal_density_method none
_exptl_crystal_description plate
_exptl_crystal_F_000 422
_exptl_crystal_size_max 0.08
_exptl_crystal_size_mid 0.04
_exptl_crystal_size_min 0.02
_refine_diff_density_max 1.281
_refine_diff_density_min -1.913
_refine_diff_density_rms 0.318
_refine_ls_extinction_method none
_refine_ls_goodness_of_fit_ref 1.013
_refine_ls_hydrogen_treatment none
_refine_ls_matrix_type full
_refine_ls_number_parameters 67
_refine_ls_number_reflns 2139
_refine_ls_number_restraints 0
_refine_ls_restrained_S_all 1.013
_refine_ls_R_factor_all 0.0412
_refine_ls_R_factor_gt 0.0319
_refine_ls_shift/su_max 0.000
_refine_ls_shift/su_mean 0.000
_refine_ls_structure_factor_coef Fsqd
_refine_ls_weighting_details 'calc w=1/[\s^2^(Fo^2^)+(0.0252P)^2^+0.0000P] where P=(Fo^2^+2Fc^2^)/3'
_refine_ls_weighting_scheme calc
_refine_ls_wR_factor_gt 0.0627
_refine_ls_wR_factor_ref 0.0659
_reflns_number_gt 1848
_reflns_number_total 2139
_reflns_threshold_expression >2sigma(I)
_cod_data_source_file c4ce00270a2.cif
_cod_data_source_block p1
_cod_depositor_comments
;
The following automatic conversions were performed:

'_symmetry_cell_setting' value 'Triclinic' changed to 'triclinic'
according to
/usr/data/users/saulius/crontab/automatic-downloads/rss-feeds/RSC/lib/dictionaries/cif_core.dic
dictionary named 'cif_core.dic' version 2.4.2 from 2011-04-26.

Automatic conversion script
Id: cif_fix_values 2281 2013-09-26 08:29:07Z andrius 

The following automatic conversions were performed:

'_exptl_crystal_density_meas' value 'not measured' was changed to '?'
- the value is perceived as not measured.

Automatic conversion script
Id: cif_fix_values 3008 2015-01-20 13:52:24Z robertas 
;
_cod_database_code 7217151

loop_
_symmetry_equiv_pos_as_xyz
'x, y, z'
'-x, -y, -z'

loop_
_atom_site_label
_atom_site_type_symbol
_atom_site_fract_x
_atom_site_fract_y
_atom_site_fract_z
_atom_site_U_iso_or_equiv
_atom_site_adp_type
_atom_site_occupancy
_atom_site_symmetry_multiplicity
_atom_site_calc_flag
U1 U 0.70629(4) 0.22113(4) 0.10114(3) 0.00632(9) Uani 1 1 d
As1 As 0.75331(11) 0.74802(11) 0.00794(9) 0.00641(17) Uani 1 1 d
O1 O 0.7821(7) 0.3105(7) -0.0970(6) 0.0104(12) Uiso 1 1 d
O2 O 0.7333(7) 0.5249(7) 0.1270(6) 0.0085(11) Uiso 1 1 d
O3 O 0.9814(8) 0.8092(7) -0.1053(6) 0.0104(12) Uiso 1 1 d
O4 O 0.6145(7) 0.7486(7) -0.1067(6) 0.0093(11) Uiso 1 1 d
O5 O 0.6255(7) 0.1392(7) 0.2994(6) 0.0085(11) Uiso 1 1 d
O6 O 0.6803(8) 0.9069(8) 0.1031(6) 0.0104(12) Uiso 1 1 d
N1 N 0.1290(9) 0.7181(9) 0.4727(7) 0.0107(14) Uiso 1 1 d
N2 N -0.1445(9) 0.7199(9) 0.6309(7) 0.0104(14) Uiso 1 1 d
C1 C 0.0355(12) 0.6606(12) 0.6152(9) 0.0133(17) Uiso 1 1 d
C2 C 0.0048(12) 0.8160(12) 0.3927(9) 0.0135(18) Uiso 1 1 d
C3 C -0.1687(12) 0.8164(12) 0.4949(9) 0.0171(19) Uiso 1 1 d
C4 C 0.3366(13) 0.6944(13) 0.4077(10) 0.0189(19) Uiso 1 1 d

loop_
_atom_site_aniso_label
_atom_site_aniso_U_11
_atom_site_aniso_U_22
_atom_site_aniso_U_33
_atom_site_aniso_U_23
_atom_site_aniso_U_13
_atom_site_aniso_U_12
U1 0.00657(15) 0.00585(14) 0.00702(15) -0.00231(11) -0.00226(11) 0.00116(10)
As1 0.0067(4) 0.0045(4) 0.0087(4) -0.0022(3) -0.0031(3) 0.0011(3)

loop_
_atom_type_symbol
_atom_type_description
_atom_type_scat_dispersion_real
_atom_type_scat_dispersion_imag
_atom_type_scat_source
C C 0.0033 0.0016 'International Tables Vol C Tables 4.2.6.8 and 6.1.1.4'
As As 0.0499 2.0058 'International Tables Vol C Tables 4.2.6.8 and 6.1.1.4'
N N 0.0061 0.0033 'International Tables Vol C Tables 4.2.6.8 and 6.1.1.4'
O O 0.0106 0.0060 'International Tables Vol C Tables 4.2.6.8 and 6.1.1.4'
U U -9.6767 9.6646 'International Tables Vol C Tables 4.2.6.8 and 6.1.1.4'

loop_
_geom_angle_atom_site_label_1
_geom_angle_atom_site_label_2
_geom_angle_atom_site_label_3
_geom_angle
_geom_angle_site_symmetry_1
_geom_angle_site_symmetry_3
O5 U1 O1 178.0(2) . .
O5 U1 O3 90.4(2) . 2_765
O1 U1 O3 90.8(2) . 2_765
O5 U1 O6 88.0(2) . 1_545
O1 U1 O6 93.6(2) . 1_545
O3 U1 O6 90.21(19) 2_765 1_545
O5 U1 O2 85.7(2) . .
O1 U1 O2 92.7(2) . .
O3 U1 O2 87.64(18) 2_765 .
O6 U1 O2 173.36(18) 1_545 .
O5 U1 O4 87.4(2) . 2_665
O1 U1 O4 91.3(2) . 2_665
O3 U1 O4 177.72(19) 2_765 2_665
O6 U1 O4 90.35(18) 1_545 2_665
O2 U1 O4 91.56(18) . 2_665
O6 As1 O2 108.9(3) . .
O6 As1 O3 111.5(3) . .
O2 As1 O3 111.9(3) . .
O6 As1 O4 110.8(3) . .
O2 As1 O4 108.9(2) . .
O3 As1 O4 104.7(3) . .
As1 O2 U1 132.3(3) . .
As1 O3 U1 140.4(3) . 2_765
As1 O4 U1 137.3(3) . 2_665
As1 O6 U1 145.2(3) . 1_565
C1 N1 C2 109.7(7) . .
C1 N1 C4 125.3(7) . .
C2 N1 C4 124.9(7) . .
C1 N2 C3 110.4(7) . .
N1 C1 N2 107.5(7) . .
C3 C2 N1 106.1(7) . .
C2 C3 N2 106.3(7) . .

loop_
_geom_bond_atom_site_label_1
_geom_bond_atom_site_label_2
_geom_bond_distance
_geom_bond_site_symmetry_2
U1 O5 1.793(5) .
U1 O1 1.793(5) .
U1 O3 2.257(5) 2_765
U1 O6 2.261(5) 1_545
U1 O2 2.283(5) .
U1 O4 2.294(5) 2_665
As1 O6 1.663(5) .
As1 O2 1.675(5) .
As1 O3 1.685(5) .
As1 O4 1.697(5) .
O3 U1 2.257(5) 2_765
O4 U1 2.294(5) 2_665
O6 U1 2.261(5) 1_565
N1 C1 1.320(10) .
N1 C2 1.400(10) .
N1 C4 1.476(11) .
N2 C1 1.334(10) .
N2 C3 1.378(10) .
C2 C3 1.365(11) .
